data_7000560
loop_
_publ_author_name
'Bollermann, Timo'
'Puls, Arik'
'Gemel, Christian'
'Cadenbach, Thomas'
'Fischer, Roland A.'

_publ_section_title
;
 Reactions of cationic transition metal acetonitrile complexes
 [M(CH3CN)n]m+ with GaCp*: novel gallium complexes of iron, cobalt,
 copper and silver
;
_journal_issue 8
_journal_name_full 'Dalton Transactions'
_journal_page_first 1372
_journal_paper_doi 10.1039/b815319a
_journal_year 2009
_chemical_formula_moiety 'C40 H60 Ag Ga4, C24 H20 B'
_chemical_formula_sum 'C64 H80 Ag B Ga4'
_chemical_formula_weight 1246.84
_chemical_name_systematic
;
?
;
_space_group_IT_number 29
_symmetry_cell_setting orthorhombic
_symmetry_space_group_name_Hall 'P 2c -2ac'
_symmetry_space_group_name_H-M 'P c a 21'
_atom_sites_solution_hydrogens geom
_atom_sites_solution_primary direct
_atom_sites_solution_secondary difmap
_audit_creation_method SHELXL-97
_cell_angle_alpha 90.00
_cell_angle_beta 90.00
_cell_angle_gamma 90.00
_cell_formula_units_Z 4
_cell_length_a 22.9395(12)
_cell_length_b 11.5835(5)
_cell_length_c 23.2679(11)
_cell_measurement_reflns_used 200
_cell_measurement_temperature 117(2)
_cell_measurement_theta_max 25
_cell_measurement_theta_min 2
_cell_volume 6182.7(5)
_computing_cell_refinement 'CrysAlis CCD 1.170.32, Oxford Diffraction '
_computing_data_collection 'CrysAlis CCD 1.170.32, Oxford Diffraction '
_computing_data_reduction 'CrysAlis CCD 1.170.32, Oxford Diffraction '
_computing_molecular_graphics SHELXL-97
_computing_publication_material SHELXL-97
_computing_structure_refinement 'SHELXL-97 (Sheldrick, 1997)'
_computing_structure_solution 'SHELXS-97 (Sheldrick, 1990)'
_diffrn_ambient_temperature 117(2)
_diffrn_detector_area_resol_mean 'not measured'
_diffrn_measured_fraction_theta_full 0.996
_diffrn_measured_fraction_theta_max 0.996
_diffrn_measurement_device_type 'multiwire proportional'
_diffrn_measurement_method 'phi and omega scans'
_diffrn_radiation_monochromator graphite
_diffrn_radiation_source 'fine-focus sealed tube'
_diffrn_radiation_type MoK\a
_diffrn_radiation_wavelength 0.71073
_diffrn_reflns_av_R_equivalents 0.0975
_diffrn_reflns_av_sigmaI/netI 0.1755
_diffrn_reflns_limit_h_max 29
_diffrn_reflns_limit_h_min -29
_diffrn_reflns_limit_k_max 15
_diffrn_reflns_limit_k_min -10
_diffrn_reflns_limit_l_max 30
_diffrn_reflns_limit_l_min -30
_diffrn_reflns_number 60907
_diffrn_reflns_theta_full 27.59
_diffrn_reflns_theta_max 27.59
_diffrn_reflns_theta_min 3.17
_diffrn_standards_decay_% 'not measured'
_diffrn_standards_interval_count 'not measured'
_diffrn_standards_interval_time 'not measured'
_diffrn_standards_number 'not measured'
_exptl_absorpt_coefficient_mu 2.067
_exptl_absorpt_correction_T_max 1.000000
_exptl_absorpt_correction_T_min 0.690679
_exptl_absorpt_correction_type empirical
_exptl_absorpt_process_details sadabs
_exptl_crystal_colour colourless
_exptl_crystal_density_diffrn 1.339
_exptl_crystal_density_meas ?
_exptl_crystal_density_method .
_exptl_crystal_description prism
_exptl_crystal_F_000 2560
_exptl_crystal_size_max 0.4
_exptl_crystal_size_mid 0.1
_exptl_crystal_size_min 0.1
_refine_diff_density_max 0.355
_refine_diff_density_min -0.314
_refine_diff_density_rms 0.050
_refine_ls_abs_structure_details 'Flack H D (1983), Acta Cryst. A39, 876-881'
_refine_ls_abs_structure_Flack -0.027(6)
_refine_ls_extinction_method none
_refine_ls_goodness_of_fit_ref 0.631
_refine_ls_hydrogen_treatment constr
_refine_ls_matrix_type full
_refine_ls_number_parameters 619
_refine_ls_number_reflns 14244
_refine_ls_number_restraints 1
_refine_ls_restrained_S_all 0.631
_refine_ls_R_factor_all 0.1110
_refine_ls_R_factor_gt 0.0304
_refine_ls_shift/su_max 0.001
_refine_ls_shift/su_mean 0.000
_refine_ls_structure_factor_coef Fsqd
_refine_ls_weighting_details 'calc w=1/[\s^2^(Fo^2^)+(0.0129P)^2^+0.0000P] where P=(Fo^2^+2Fc^2^)/3'
_refine_ls_weighting_scheme calc
_refine_ls_wR_factor_gt 0.0424
_refine_ls_wR_factor_ref 0.0477
_reflns_number_gt 5763
_reflns_number_total 14244
_reflns_threshold_expression >2sigma(I)
_cod_data_source_file b815319a.txt
_cod_data_source_block 5
_cod_depositor_comments
;
The following automatic conversions were performed:
'_symmetry_cell_setting' value 'Orthorhombic' changed to 'orthorhombic'
according to '/home/saulius/struct/CIF-dictionaries/cif_core.dic'
dictionary named 'cif_core.dic' version 2.4.1 from 2010-06-29.

Automatic conversion script
Id: cif_fix_enum 1527 2010-12-29 10:47:43Z saulius 
;
_cod_original_sg_symbol_H-M Pca2(1)
_cod_database_code 7000560

loop_
_symmetry_equiv_pos_as_xyz
'x, y, z'
'-x, -y, z+1/2'
'x+1/2, -y, z'
'-x+1/2, y, z+1/2'

loop_
_atom_site_label
_atom_site_type_symbol
_atom_site_fract_x
_atom_site_fract_y
_atom_site_fract_z
_atom_site_U_iso_or_equiv
_atom_site_adp_type
_atom_site_occupancy
_atom_site_symmetry_multiplicity
_atom_site_calc_flag
_atom_site_refinement_flags
_atom_site_disorder_assembly
_atom_site_disorder_group
C60 C 0.6227(3) 0.2801(3) 0.60132(18) 0.215(5) Uani 1 1 d G . .
H60A H 0.6110 0.2017 0.6043 0.258 Uiso 1 1 calc R . .
C61 C 0.6815(3) 0.3087(4) 0.60324(15) 0.169(4) Uani 1 1 d G . .
H61A H 0.7100 0.2498 0.6076 0.203 Uiso 1 1 calc R . .
C62 C 0.69863(15) 0.4235(5) 0.59884(15) 0.131(3) Uani 1 1 d G . .
H62A H 0.7388 0.4430 0.6002 0.158 Uiso 1 1 calc R . .
C63 C 0.6569(2) 0.5096(3) 0.59251(14) 0.0919(18) Uani 1 1 d G . .
H63A H 0.6687 0.5881 0.5895 0.110 Uiso 1 1 calc R . .
C58 C 0.59813(18) 0.4810(3) 0.59058(14) 0.0752(16) Uani 1 1 d G . .
C59 C 0.58100(19) 0.3663(4) 0.59499(18) 0.158(3) Uani 1 1 d G . .
H59A H 0.5408 0.3467 0.5937 0.189 Uiso 1 1 calc R . .
C43 C 0.6109(2) 0.8388(6) 0.6662(2) 0.0864(18) Uani 1 1 d . . .
H43A H 0.6305 0.8474 0.7019 0.104 Uiso 1 1 calc R . .
C41 C 0.56743(16) 0.7084(4) 0.59571(18) 0.0479(11) Uani 1 1 d . . .
C53 C 0.4933(2) 0.4827(4) 0.4890(3) 0.0775(15) Uani 1 1 d . . .
H53A H 0.4707 0.4415 0.5165 0.093 Uiso 1 1 calc R . .
C46 C 0.55584(18) 0.8086(4) 0.5654(2) 0.0680(13) Uani 1 1 d . . .
H46A H 0.5354 0.8015 0.5300 0.082 Uiso 1 1 calc R . .
C42 C 0.59387(19) 0.7289(4) 0.6478(2) 0.0674(14) Uani 1 1 d . . .
H42A H 0.6009 0.6651 0.6725 0.081 Uiso 1 1 calc R . .
C47 C 0.4864(3) 0.5622(4) 0.6147(2) 0.0751(15) Uani 1 1 d . . .
C57 C 0.56428(19) 0.6169(4) 0.4653(3) 0.0805(14) Uani 1 1 d . . .
H57A H 0.5932 0.6720 0.4754 0.097 Uiso 1 1 calc R . .
C45 C 0.5719(2) 0.9190(5) 0.5829(3) 0.0869(17) Uani 1 1 d . . .
H45A H 0.5633 0.9842 0.5596 0.104 Uiso 1 1 calc R . .
C48 C 0.4345(3) 0.6141(5) 0.5985(3) 0.110(2) Uani 1 1 d . . .
H48A H 0.4338 0.6569 0.5637 0.131 Uiso 1 1 calc R . .
C56 C 0.5555(3) 0.5931(6) 0.4080(3) 0.104(2) Uani 1 1 d . . .
H56A H 0.5771 0.6344 0.3799 0.125 Uiso 1 1 calc R . .
C52 C 0.53271(19) 0.5640(4) 0.5091(2) 0.0533(12) Uani 1 1 d . . .
C44 C 0.6000(2) 0.9317(5) 0.6338(3) 0.0880(18) Uani 1 1 d . . .
H44A H 0.6118 1.0062 0.6465 0.106 Uiso 1 1 calc R . .
C54 C 0.4848(3) 0.4579(5) 0.4316(4) 0.113(2) Uani 1 1 d . . .
H54A H 0.4563 0.4027 0.4205 0.135 Uiso 1 1 calc R . .
C55 C 0.5169(4) 0.5120(8) 0.3911(3) 0.124(3) Uani 1 1 d . . .
H55A H 0.5123 0.4934 0.3515 0.148 Uiso 1 1 calc R . .
B1 B 0.5452(2) 0.5795(4) 0.5774(2) 0.0590(14) Uani 1 1 d . . .
C49 C 0.3832(3) 0.6069(6) 0.6308(5) 0.150(4) Uani 1 1 d . . .
H49A H 0.3488 0.6457 0.6190 0.180 Uiso 1 1 calc R . .
C50 C 0.3841(6) 0.5431(11) 0.6793(5) 0.191(7) Uani 1 1 d . . .
H50A H 0.3488 0.5340 0.7001 0.229 Uiso 1 1 calc R . .
C205 C 0.4321(6) 0.4921(12) 0.6997(5) 0.209(7) Uani 1 1 d . . .
H20A H 0.4314 0.4509 0.7350 0.251 Uiso 1 1 calc R . .
C51 C 0.4844(3) 0.5011(5) 0.6670(3) 0.131(3) Uani 1 1 d . . .
H51A H 0.5189 0.4649 0.6808 0.157 Uiso 1 1 calc R . .
Ag1 Ag 0.358164(12) 0.20702(2) 0.362224(13) 0.04680(8) Uani 1 1 d . . .
Ga2 Ga 0.34828(2) 0.12388(4) 0.462200(19) 0.07072(16) Uani 1 1 d . . .
Ga3 Ga 0.27803(2) 0.11653(4) 0.30316(2) 0.06980(16) Uani 1 1 d . . .
Ga4 Ga 0.33506(2) 0.41795(4) 0.37245(2) 0.07335(16) Uani 1 1 d . . .
Ga1 Ga 0.45958(2) 0.16901(4) 0.32574(2) 0.07391(16) Uani 1 1 d . . .
C2 C 0.55756(18) 0.1658(4) 0.3242(2) 0.0612(12) Uani 1 1 d . . .
C7 C 0.59656(19) 0.2706(4) 0.3183(2) 0.0991(18) Uani 1 1 d . . .
H7A H 0.6375 0.2462 0.3189 0.149 Uiso 1 1 calc R . .
H7B H 0.5893 0.3237 0.3503 0.149 Uiso 1 1 calc R . .
H7C H 0.5882 0.3097 0.2819 0.149 Uiso 1 1 calc R . .
C8 C 0.5509(2) 0.1106(5) 0.2170(2) 0.1024(18) Uani 1 1 d . . .
H8A H 0.5870 0.0698 0.2072 0.154 Uiso 1 1 calc R . .
H8B H 0.5556 0.1932 0.2091 0.154 Uiso 1 1 calc R . .
H8C H 0.5187 0.0799 0.1940 0.154 Uiso 1 1 calc R . .
C6 C 0.5555(2) 0.1620(4) 0.4372(2) 0.117(2) Uani 1 1 d . . .
H6A H 0.5928 0.1300 0.4502 0.176 Uiso 1 1 calc R . .
H6B H 0.5247 0.1392 0.4640 0.176 Uiso 1 1 calc R . .
H6C H 0.5582 0.2464 0.4359 0.176 Uiso 1 1 calc R . .
C18 C 0.4392(2) 0.1682(5) 0.5752(2) 0.117(2) Uani 1 1 d . . .
H18A H 0.4414 0.1666 0.6173 0.176 Uiso 1 1 calc R . .
H18B H 0.4486 0.2460 0.5615 0.176 Uiso 1 1 calc R . .
H18C H 0.4672 0.1129 0.5593 0.176 Uiso 1 1 calc R . .
C11 C 0.2824(2) 0.1563(5) 0.53465(17) 0.0626(13) Uani 1 1 d . . .
C15 C 0.2966(3) 0.0367(5) 0.53335(17) 0.0692(15) Uani 1 1 d . . .
C19 C 0.3915(3) -0.0840(4) 0.5548(2) 0.126(2) Uani 1 1 d . . .
H19A H 0.3878 -0.1103 0.5946 0.189 Uiso 1 1 calc R . .
H19B H 0.4326 -0.0688 0.5462 0.189 Uiso 1 1 calc R . .
H19C H 0.3768 -0.1438 0.5288 0.189 Uiso 1 1 calc R . .
C10 C 0.4851(2) -0.0674(5) 0.4104(3) 0.138(3) Uani 1 1 d . . .
H10A H 0.5144 -0.1251 0.4210 0.207 Uiso 1 1 calc R . .
H10B H 0.4508 -0.1062 0.3943 0.207 Uiso 1 1 calc R . .
H10C H 0.4736 -0.0237 0.4447 0.207 Uiso 1 1 calc R . .
C9 C 0.4796(2) -0.0979(5) 0.2721(3) 0.146(3) Uani 1 1 d . . .
H9A H 0.5074 -0.1618 0.2686 0.219 Uiso 1 1 calc R . .
H9B H 0.4684 -0.0713 0.2337 0.219 Uiso 1 1 calc R . .
H9C H 0.4449 -0.1245 0.2929 0.219 Uiso 1 1 calc R . .
C38 C 0.1931(2) 0.4709(4) 0.3477(3) 0.161(3) Uani 1 1 d . . .
H38A H 0.1647 0.5301 0.3365 0.241 Uiso 1 1 calc R . .
H38B H 0.1835 0.4421 0.3862 0.241 Uiso 1 1 calc R . .
H38C H 0.1918 0.4070 0.3202 0.241 Uiso 1 1 calc R . .
C26 C 0.2815(3) -0.1541(5) 0.2504(3) 0.185(4) Uani 1 1 d . . .
H26A H 0.2577 -0.2206 0.2392 0.277 Uiso 1 1 calc R . .
H26B H 0.3080 -0.1766 0.2815 0.277 Uiso 1 1 calc R . .
H26C H 0.3043 -0.1277 0.2173 0.277 Uiso 1 1 calc R . .
C39 C 0.2808(3) 0.4828(6) 0.2427(2) 0.157(3) Uani 1 1 d . . .
H39A H 0.2610 0.5419 0.2197 0.236 Uiso 1 1 calc R . .
H39B H 0.2566 0.4132 0.2443 0.236 Uiso 1 1 calc R . .
H39C H 0.3184 0.4641 0.2250 0.236 Uiso 1 1 calc R . .
C33 C 0.2527(2) 0.5221(4) 0.3482(3) 0.0745(16) Uani 1 1 d . . .
C31 C 0.3360(3) 0.6128(4) 0.3799(3) 0.0830(16) Uani 1 1 d . . .
C24 C 0.1859(2) 0.0571(5) 0.3256(2) 0.0697(14) Uani 1 1 d . . .
C16 C 0.2219(2) 0.2071(6) 0.5258(2) 0.122(2) Uani 1 1 d . . .
H16A H 0.2021 0.2136 0.5630 0.183 Uiso 1 1 calc R . .
H16B H 0.1993 0.1565 0.5004 0.183 Uiso 1 1 calc R . .
H16C H 0.2253 0.2837 0.5084 0.183 Uiso 1 1 calc R . .
C36 C 0.3791(3) 0.6809(4) 0.4152(3) 0.166(3) Uani 1 1 d . . .
H36A H 0.3705 0.7635 0.4116 0.249 Uiso 1 1 calc R . .
H36B H 0.4187 0.6656 0.4014 0.249 Uiso 1 1 calc R . .
H36C H 0.3760 0.6579 0.4556 0.249 Uiso 1 1 calc R . .
C28 C 0.1466(3) 0.2026(5) 0.2496(3) 0.167(3) Uani 1 1 d . . .
H28A H 0.1085 0.1727 0.2378 0.250 Uiso 1 1 calc R . .
H28B H 0.1653 0.2412 0.2169 0.250 Uiso 1 1 calc R . .
H28C H 0.1415 0.2579 0.2811 0.250 Uiso 1 1 calc R . .
C37 C 0.2539(3) 0.5912(5) 0.4562(3) 0.180(3) Uani 1 1 d . . .
H37A H 0.2310 0.6627 0.4562 0.270 Uiso 1 1 calc R . .
H37B H 0.2857 0.5978 0.4842 0.270 Uiso 1 1 calc R . .
H37C H 0.2287 0.5262 0.4667 0.270 Uiso 1 1 calc R . .
C29 C 0.1527(2) 0.1029(5) 0.3774(3) 0.160(3) Uani 1 1 d . . .
H29A H 0.1143 0.0659 0.3793 0.239 Uiso 1 1 calc R . .
H29B H 0.1477 0.1866 0.3737 0.239 Uiso 1 1 calc R . .
H29C H 0.1746 0.0858 0.4125 0.239 Uiso 1 1 calc R . .
C40 C 0.3948(2) 0.6111(5) 0.2832(3) 0.151(3) Uani 1 1 d . . .
H40A H 0.3896 0.6865 0.2648 0.226 Uiso 1 1 calc R . .
H40B H 0.3983 0.5513 0.2536 0.226 Uiso 1 1 calc R . .
H40C H 0.4304 0.6123 0.3066 0.226 Uiso 1 1 calc R . .
C23 C 0.1847(2) 0.1037(4) 0.2697(3) 0.0751(15) Uani 1 1 d . . .
C14 C 0.3565(3) 0.0257(4) 0.54656(16) 0.0653(13) Uani 1 1 d . . .
C12 C 0.3327(2) 0.2162(4) 0.54919(17) 0.0591(12) Uani 1 1 d . . .
C21 C 0.2422(2) -0.0574(5) 0.2709(3) 0.0825(16) Uani 1 1 d . . .
C13 C 0.3789(2) 0.1364(5) 0.55647(17) 0.0632(14) Uani 1 1 d . . .
C4 C 0.5077(2) 0.0006(4) 0.3049(3) 0.0762(14) Uani 1 1 d . . .
C5 C 0.5105(2) 0.0149(5) 0.3658(3) 0.0824(15) Uani 1 1 d . . .
C17 C 0.3360(3) 0.3460(4) 0.5565(2) 0.117(2) Uani 1 1 d . . .
H17A H 0.3274 0.3663 0.5965 0.176 Uiso 1 1 calc R . .
H17B H 0.3075 0.3830 0.5311 0.176 Uiso 1 1 calc R . .
H17C H 0.3753 0.3726 0.5465 0.176 Uiso 1 1 calc R . .
C20 C 0.2552(3) -0.0629(5) 0.5267(2) 0.141(3) Uani 1 1 d . . .
H20B H 0.2384 -0.0821 0.5642 0.212 Uiso 1 1 calc R . .
H20C H 0.2763 -0.1299 0.5117 0.212 Uiso 1 1 calc R . .
H20D H 0.2240 -0.0415 0.5000 0.212 Uiso 1 1 calc R . .
C32 C 0.2791(3) 0.5711(4) 0.3967(2) 0.0743(16) Uani 1 1 d . . .
C27 C 0.2304(3) 0.0443(6) 0.1718(2) 0.179(3) Uani 1 1 d . . .
H27A H 0.2013 -0.0021 0.1514 0.269 Uiso 1 1 calc R . .
H27B H 0.2695 0.0178 0.1613 0.269 Uiso 1 1 calc R . .
H27C H 0.2259 0.1256 0.1611 0.269 Uiso 1 1 calc R . .
C25 C 0.2202(3) -0.0394(5) 0.3251(3) 0.0761(15) Uani 1 1 d . . .
C3 C 0.5377(2) 0.0935(4) 0.2803(2) 0.0616(13) Uani 1 1 d . . .
C34 C 0.2908(3) 0.5285(4) 0.3037(3) 0.0779(15) Uani 1 1 d . . .
C35 C 0.3416(2) 0.5847(4) 0.3221(3) 0.0736(15) Uani 1 1 d . . .
C1 C 0.5417(2) 0.1165(5) 0.3782(2) 0.0702(14) Uani 1 1 d . . .
C22 C 0.2217(2) 0.0310(6) 0.2362(2) 0.0807(15) Uani 1 1 d . . .
C30 C 0.2342(3) -0.1207(5) 0.3756(3) 0.152(3) Uani 1 1 d . . .
H30A H 0.2047 -0.1818 0.3776 0.228 Uiso 1 1 calc R . .
H30B H 0.2341 -0.0768 0.4116 0.228 Uiso 1 1 calc R . .
H30C H 0.2727 -0.1555 0.3698 0.228 Uiso 1 1 calc R . .

loop_
_atom_site_aniso_label
_atom_site_aniso_U_11
_atom_site_aniso_U_22
_atom_site_aniso_U_33
_atom_site_aniso_U_23
_atom_site_aniso_U_13
_atom_site_aniso_U_12
C60 0.347(13) 0.085(5) 0.211(8) -0.048(5) -0.180(9) 0.104(7)
C61 0.310(12) 0.125(7) 0.073(4) -0.008(5) -0.043(6) 0.139(7)
C62 0.143(5) 0.173(7) 0.078(4) 0.055(5) 0.044(4) 0.107(6)
C63 0.096(5) 0.091(4) 0.088(4) 0.030(3) 0.029(3) 0.029(4)
C58 0.123(5) 0.055(4) 0.048(3) 0.006(3) -0.016(3) 0.003(4)
C59 0.231(8) 0.053(4) 0.189(7) 0.006(4) -0.124(6) 0.009(5)
C43 0.092(4) 0.090(5) 0.077(4) -0.018(4) 0.000(3) -0.036(4)
C41 0.039(2) 0.049(3) 0.056(3) 0.007(3) -0.005(2) 0.001(2)
C53 0.068(4) 0.067(4) 0.098(4) -0.012(3) -0.006(3) 0.000(3)
C46 0.065(3) 0.054(3) 0.086(4) 0.005(3) -0.022(3) -0.003(3)
C42 0.074(4) 0.069(4) 0.060(3) 0.008(3) -0.003(3) -0.016(3)
C47 0.104(5) 0.052(3) 0.069(4) -0.022(3) 0.014(4) -0.036(3)
C57 0.069(3) 0.099(4) 0.074(4) -0.007(4) -0.001(3) -0.001(3)
C45 0.081(4) 0.057(4) 0.122(5) 0.003(4) -0.007(4) -0.007(3)
C48 0.090(4) 0.070(4) 0.169(6) -0.013(4) 0.052(5) -0.004(4)
C56 0.083(5) 0.159(7) 0.071(5) -0.001(4) 0.014(4) 0.038(4)
C52 0.041(3) 0.053(3) 0.066(3) 0.002(3) -0.001(3) 0.003(2)
C44 0.091(5) 0.051(4) 0.122(6) -0.020(4) 0.014(4) -0.010(3)
C54 0.098(6) 0.111(6) 0.130(7) -0.059(5) -0.052(5) 0.018(4)
C55 0.121(7) 0.183(8) 0.067(5) -0.053(5) -0.021(5) 0.074(6)
B1 0.072(4) 0.053(4) 0.052(3) 0.003(3) -0.002(3) -0.014(3)
C49 0.116(6) 0.101(6) 0.234(10) -0.076(7) 0.079(7) -0.054(5)
C50 0.227(14) 0.208(12) 0.137(11) -0.090(9) 0.081(10) -0.147(12)
C205 0.244(15) 0.301(16) 0.082(6) -0.026(8) 0.015(9) -0.205(13)
C51 0.145(7) 0.172(7) 0.077(4) 0.015(5) -0.004(5) -0.096(5)
Ag1 0.04752(17) 0.04930(17) 0.04358(15) 0.00581(19) 0.0024(2) 0.00304(16)
Ga2 0.0946(4) 0.0773(4) 0.0402(3) 0.0164(3) 0.0099(3) 0.0089(3)
Ga3 0.0617(4) 0.0852(4) 0.0625(3) -0.0003(3) -0.0118(3) -0.0111(3)
Ga4 0.0879(4) 0.0455(3) 0.0867(4) 0.0058(3) 0.0002(4) 0.0107(3)
Ga1 0.0538(3) 0.0825(4) 0.0854(4) 0.0151(3) 0.0185(3) 0.0125(3)
C2 0.047(3) 0.072(3) 0.064(3) 0.009(3) 0.007(3) 0.000(3)
C7 0.079(4) 0.086(4) 0.132(5) 0.020(4) 0.023(3) -0.014(3)
C8 0.097(4) 0.137(5) 0.073(4) 0.011(3) 0.027(3) 0.028(4)
C6 0.144(6) 0.142(5) 0.066(4) 0.011(4) -0.005(4) 0.040(4)
C18 0.075(4) 0.178(7) 0.099(4) 0.002(4) 0.002(3) -0.011(4)
C11 0.063(4) 0.088(4) 0.037(3) -0.011(3) 0.003(2) -0.009(3)
C15 0.099(5) 0.074(4) 0.034(3) -0.009(3) 0.010(3) -0.035(4)
C19 0.221(7) 0.090(4) 0.066(4) 0.023(3) 0.018(4) 0.071(4)
C10 0.118(5) 0.103(5) 0.193(6) 0.084(4) 0.065(5) 0.035(4)
C9 0.095(5) 0.091(4) 0.252(8) -0.034(5) 0.010(5) -0.021(4)
C38 0.088(4) 0.111(4) 0.283(10) 0.021(6) 0.008(6) -0.007(4)
C26 0.179(7) 0.126(6) 0.249(9) -0.105(6) -0.062(6) 0.069(5)
C39 0.205(8) 0.184(7) 0.083(5) -0.025(5) -0.045(5) 0.068(6)
C33 0.063(4) 0.057(3) 0.103(5) 0.010(3) 0.023(4) 0.009(3)
C31 0.112(5) 0.035(3) 0.101(5) -0.003(3) -0.019(4) 0.015(3)
C24 0.058(3) 0.084(4) 0.067(4) -0.013(4) -0.013(3) -0.022(3)
C16 0.089(4) 0.186(6) 0.091(4) -0.026(4) -0.004(3) 0.029(4)
C36 0.186(6) 0.067(4) 0.245(7) -0.045(4) -0.109(6) 0.016(4)
C28 0.125(5) 0.089(4) 0.286(9) 0.039(5) -0.095(6) 0.012(4)
C37 0.314(9) 0.120(5) 0.107(5) 0.035(4) 0.108(6) 0.098(6)
C29 0.118(5) 0.217(6) 0.144(6) -0.097(5) 0.064(5) -0.073(5)
C40 0.131(6) 0.104(5) 0.218(8) 0.055(5) 0.103(5) 0.025(4)
C23 0.056(4) 0.068(4) 0.101(5) 0.009(4) -0.034(3) -0.014(3)
C14 0.111(4) 0.053(3) 0.032(3) 0.008(2) 0.016(3) 0.004(4)
C12 0.088(4) 0.044(3) 0.045(3) 0.004(2) 0.012(3) -0.004(3)
C21 0.082(4) 0.090(5) 0.075(4) -0.020(4) -0.030(4) 0.018(3)
C13 0.066(4) 0.087(4) 0.037(3) 0.016(3) 0.000(2) -0.009(4)
C4 0.059(3) 0.060(4) 0.110(5) 0.008(4) 0.006(4) 0.011(3)
C5 0.062(3) 0.078(4) 0.106(5) 0.038(5) 0.030(4) 0.021(3)
C17 0.177(6) 0.059(3) 0.116(4) -0.022(3) 0.021(4) -0.004(4)
C20 0.231(7) 0.127(5) 0.066(4) -0.001(3) 0.001(4) -0.108(5)
C32 0.107(5) 0.044(3) 0.072(4) 0.008(3) 0.032(4) 0.033(3)
C27 0.160(6) 0.336(11) 0.042(4) 0.007(5) -0.010(4) -0.046(6)
C25 0.090(4) 0.063(4) 0.076(4) 0.008(4) -0.042(4) -0.028(3)
C3 0.053(3) 0.071(4) 0.061(3) 0.011(3) 0.012(3) 0.006(3)
C34 0.077(4) 0.073(4) 0.084(4) 0.009(4) -0.006(4) 0.021(3)
C35 0.070(4) 0.045(3) 0.106(5) 0.026(3) 0.023(4) 0.008(3)
C1 0.061(3) 0.074(4) 0.076(5) 0.013(4) 0.010(3) 0.024(3)
C22 0.076(4) 0.114(5) 0.053(4) -0.003(4) -0.014(3) -0.014(4)
C30 0.191(7) 0.135(5) 0.130(5) 0.065(5) -0.078(5) -0.058(5)

loop_
_atom_type_symbol
_atom_type_description
_atom_type_scat_dispersion_real
_atom_type_scat_dispersion_imag
_atom_type_scat_source
C C 0.0033 0.0016 'International Tables Vol C Tables 4.2.6.8 and 6.1.1.4'
H H 0.0000 0.0000 'International Tables Vol C Tables 4.2.6.8 and 6.1.1.4'
B B 0.0013 0.0007 'International Tables Vol C Tables 4.2.6.8 and 6.1.1.4'
Ga Ga 0.2307 1.6083 'International Tables Vol C Tables 4.2.6.8 and 6.1.1.4'
Ag Ag -0.8971 1.1015 'International Tables Vol C Tables 4.2.6.8 and 6.1.1.4'

loop_
_geom_angle_atom_site_label_1
_geom_angle_atom_site_label_2
_geom_angle_atom_site_label_3
_geom_angle
_geom_angle_site_symmetry_1
_geom_angle_site_symmetry_3
_geom_angle_publ_flag
C61 C60 C59 120.0 . . ?
C60 C61 C62 120.0 . . ?
C63 C62 C61 120.0 . . ?
C58 C63 C62 120.0 . . ?
C63 C58 C59 120.0 . . ?
C63 C58 B1 122.7(4) . . ?
C59 C58 B1 117.1(4) . . ?
C58 C59 C60 120.0 . . ?
C44 C43 C42 120.5(5) . . ?
C42 C41 C46 113.0(4) . . ?
C42 C41 B1 121.6(4) . . ?
C46 C41 B1 125.0(4) . . ?
C54 C53 C52 124.0(6) . . ?
C41 C46 C45 124.8(5) . . ?
C41 C42 C43 123.3(5) . . ?
C48 C47 C51 115.1(6) . . ?
C48 C47 B1 121.1(5) . . ?
C51 C47 B1 123.6(6) . . ?
C56 C57 C52 123.0(5) . . ?
C44 C45 C46 118.7(5) . . ?
C47 C48 C49 123.4(7) . . ?
C55 C56 C57 121.2(7) . . ?
C53 C52 C57 113.1(4) . . ?
C53 C52 B1 121.3(5) . . ?
C57 C52 B1 125.1(4) . . ?
C43 C44 C45 119.5(5) . . ?
C55 C54 C53 120.2(7) . . ?
C54 C55 C56 118.5(7) . . ?
C47 B1 C52 111.4(4) . . ?
C47 B1 C41 103.5(3) . . ?
C52 B1 C41 114.2(4) . . ?
C47 B1 C58 114.7(4) . . ?
C52 B1 C58 103.2(3) . . ?
C41 B1 C58 110.2(4) . . ?
C50 C49 C48 118.0(11) . . ?
C205 C50 C49 123.5(15) . . ?
C50 C205 C51 118.1(14) . . ?
C47 C51 C205 121.7(8) . . ?
Ga4 Ag1 Ga1 113.423(17) . . ?
Ga4 Ag1 Ga3 107.577(19) . . ?
Ga1 Ag1 Ga3 114.66(2) . . ?
Ga4 Ag1 Ga2 105.34(2) . . ?
Ga1 Ag1 Ga2 109.08(2) . . ?
Ga3 Ag1 Ga2 106.119(19) . . ?
C15 Ga2 C14 36.24(15) . . ?
C15 Ga2 C11 36.31(15) . . ?
C14 Ga2 C11 60.18(18) . . ?
C15 Ga2 C13 59.63(16) . . ?
C14 Ga2 C13 35.54(15) . . ?
C11 Ga2 C13 59.44(17) . . ?
C15 Ga2 C12 59.21(16) . . ?
C14 Ga2 C12 59.33(15) . . ?
C11 Ga2 C12 34.99(14) . . ?
C13 Ga2 C12 35.68(15) . . ?
C15 Ga2 Ag1 152.40(15) . . ?
C14 Ga2 Ag1 167.52(14) . . ?
C11 Ga2 Ag1 132.29(13) . . ?
C13 Ga2 Ag1 145.44(13) . . ?
C12 Ga2 Ag1 129.94(10) . . ?
C22 Ga3 C23 36.66(16) . . ?
C22 Ga3 C24 59.67(17) . . ?
C23 Ga3 C24 35.93(15) . . ?
C22 Ga3 C25 58.50(18) . . ?
C23 Ga3 C25 58.89(17) . . ?
C24 Ga3 C25 34.73(15) . . ?
C22 Ga3 C21 35.43(16) . . ?
C23 Ga3 C21 59.78(18) . . ?
C24 Ga3 C21 58.68(18) . . ?
C25 Ga3 C21 34.76(16) . . ?
C22 Ga3 Ag1 167.66(15) . . ?
C23 Ga3 Ag1 153.65(16) . . ?
C24 Ga3 Ag1 132.46(13) . . ?
C25 Ga3 Ag1 128.75(13) . . ?
C21 Ga3 Ag1 143.26(14) . . ?
C32 Ga4 C31 37.25(17) . . ?
C32 Ga4 C35 59.86(17) . . ?
C31 Ga4 C35 35.75(17) . . ?
C32 Ga4 C34 58.9(2) . . ?
C31 Ga4 C34 59.96(19) . . ?
C35 Ga4 C34 35.86(16) . . ?
C32 Ga4 C33 35.66(16) . . ?
C31 Ga4 C33 60.36(18) . . ?
C35 Ga4 C33 58.82(17) . . ?
C34 Ga4 C33 34.35(16) . . ?
C32 Ga4 Ag1 155.06(17) . . ?
C31 Ga4 Ag1 167.22(18) . . ?
C35 Ga4 Ag1 140.06(15) . . ?
C34 Ga4 Ag1 124.88(14) . . ?
C33 Ga4 Ag1 131.11(15) . . ?
C2 Ga1 C3 36.14(14) . . ?
C2 Ga1 C4 60.10(17) . . ?
C3 Ga1 C4 35.83(15) . . ?
C2 Ga1 C1 36.27(14) . . ?
C3 Ga1 C1 60.07(16) . . ?
C4 Ga1 C1 59.91(19) . . ?
C2 Ga1 C5 59.46(15) . . ?
C3 Ga1 C5 59.48(17) . . ?
C4 Ga1 C5 36.01(17) . . ?
C1 Ga1 C5 35.20(15) . . ?
C2 Ga1 Ag1 158.87(14) . . ?
C3 Ga1 Ag1 163.81(14) . . ?
C4 Ga1 Ag1 131.72(14) . . ?
C1 Ga1 Ag1 128.17(13) . . ?
C5 Ga1 Ag1 117.58(12) . . ?
C3 C2 C1 108.7(4) . . ?
C3 C2 C7 127.3(4) . . ?
C1 C2 C7 123.5(5) . . ?
C3 C2 Ga1 72.3(3) . . ?
C1 C2 Ga1 74.8(2) . . ?
C7 C2 Ga1 125.4(3) . . ?
C12 C11 C15 107.7(5) . . ?
C12 C11 C16 126.7(5) . . ?
C15 C11 C16 125.5(5) . . ?
C12 C11 Ga2 73.4(3) . . ?
C15 C11 Ga2 71.1(3) . . ?
C16 C11 Ga2 124.4(3) . . ?
C14 C15 C11 107.7(4) . . ?
C14 C15 C20 124.6(6) . . ?
C11 C15 C20 127.3(6) . . ?
C14 C15 Ga2 72.0(3) . . ?
C11 C15 Ga2 72.6(3) . . ?
C20 C15 Ga2 126.6(3) . . ?
C34 C33 C32 108.4(5) . . ?
C34 C33 C38 127.3(7) . . ?
C32 C33 C38 124.3(6) . . ?
C34 C33 Ga4 71.9(3) . . ?
C32 C33 Ga4 70.2(3) . . ?
C38 C33 Ga4 123.0(3) . . ?
C35 C31 C32 105.6(5) . . ?
C35 C31 C36 126.1(7) . . ?
C32 C31 C36 128.2(7) . . ?
C35 C31 Ga4 72.2(3) . . ?
C32 C31 Ga4 71.3(3) . . ?
C36 C31 Ga4 124.7(3) . . ?
C25 C24 C23 108.4(5) . . ?
C25 C24 C29 125.5(6) . . ?
C23 C24 C29 126.1(6) . . ?
C25 C24 Ga3 73.2(3) . . ?
C23 C24 Ga3 72.0(3) . . ?
C29 C24 Ga3 122.7(3) . . ?
C24 C23 C22 105.5(4) . . ?
C24 C23 C28 125.8(6) . . ?
C22 C23 C28 128.3(6) . . ?
C24 C23 Ga3 72.1(3) . . ?
C22 C23 Ga3 70.6(3) . . ?
C28 C23 Ga3 126.6(3) . . ?
C13 C14 C15 108.1(5) . . ?
C13 C14 C19 123.6(6) . . ?
C15 C14 C19 128.1(6) . . ?
C13 C14 Ga2 73.5(2) . . ?
C15 C14 Ga2 71.8(3) . . ?
C19 C14 Ga2 124.9(3) . . ?
C11 C12 C13 108.9(4) . . ?
C11 C12 C17 124.5(5) . . ?
C13 C12 C17 126.6(5) . . ?
C11 C12 Ga2 71.6(2) . . ?
C13 C12 Ga2 71.8(2) . . ?
C17 C12 Ga2 123.2(3) . . ?
C25 C21 C22 107.4(5) . . ?
C25 C21 C26 128.3(6) . . ?
C22 C21 C26 124.4(6) . . ?
C25 C21 Ga3 72.5(3) . . ?
C22 C21 Ga3 70.4(3) . . ?
C26 C21 Ga3 122.5(4) . . ?
C14 C13 C12 107.7(4) . . ?
C14 C13 C18 127.8(6) . . ?
C12 C13 C18 124.5(5) . . ?
C14 C13 Ga2 71.0(3) . . ?
C12 C13 Ga2 72.5(2) . . ?
C18 C13 Ga2 125.0(3) . . ?
C3 C4 C5 107.1(5) . . ?
C3 C4 C9 125.6(6) . . ?
C5 C4 C9 127.3(6) . . ?
C3 C4 Ga1 70.7(3) . . ?
C5 C4 Ga1 73.3(3) . . ?
C9 C4 Ga1 122.8(3) . . ?
C1 C5 C4 108.8(5) . . ?
C1 C5 C10 125.4(7) . . ?
C4 C5 C10 125.8(6) . . ?
C1 C5 Ga1 72.2(3) . . ?
C4 C5 Ga1 70.6(3) . . ?
C10 C5 Ga1 124.0(3) . . ?
C33 C32 C31 107.8(5) . . ?
C33 C32 C37 129.2(7) . . ?
C31 C32 C37 122.7(7) . . ?
C33 C32 Ga4 74.1(3) . . ?
C31 C32 Ga4 71.5(3) . . ?
C37 C32 Ga4 124.4(3) . . ?
C24 C25 C21 110.0(5) . . ?
C24 C25 C30 127.9(6) . . ?
C21 C25 C30 122.1(6) . . ?
C24 C25 Ga3 72.0(3) . . ?
C21 C25 Ga3 72.7(3) . . ?
C30 C25 Ga3 122.0(3) . . ?
C2 C3 C4 108.8(4) . . ?
C2 C3 C8 124.6(5) . . ?
C4 C3 C8 126.5(5) . . ?
C2 C3 Ga1 71.6(3) . . ?
C4 C3 Ga1 73.5(3) . . ?
C8 C3 Ga1 124.2(3) . . ?
C33 C34 C35 109.0(5) . . ?
C33 C34 C39 126.3(6) . . ?
C35 C34 C39 124.6(6) . . ?
C33 C34 Ga4 73.8(3) . . ?
C35 C34 Ga4 71.2(3) . . ?
C39 C34 Ga4 121.4(3) . . ?
C31 C35 C34 109.1(5) . . ?
C31 C35 C40 126.2(7) . . ?
C34 C35 C40 124.6(6) . . ?
C31 C35 Ga4 72.1(3) . . ?
C34 C35 Ga4 73.0(3) . . ?
C40 C35 Ga4 121.5(3) . . ?
C5 C1 C2 106.6(5) . . ?
C5 C1 C6 125.9(6) . . ?
C2 C1 C6 127.5(5) . . ?
C5 C1 Ga1 72.6(3) . . ?
C2 C1 Ga1 68.9(2) . . ?
C6 C1 Ga1 124.0(3) . . ?
C21 C22 C23 108.6(5) . . ?
C21 C22 C27 127.2(7) . . ?
C23 C22 C27 123.9(6) . . ?
C21 C22 Ga3 74.1(3) . . ?
C23 C22 Ga3 72.8(3) . . ?
C27 C22 Ga3 124.2(4) . . ?

loop_
_geom_bond_atom_site_label_1
_geom_bond_atom_site_label_2
_geom_bond_distance
_geom_bond_site_symmetry_2
_geom_bond_publ_flag
C60 C61 1.3900 . ?
C60 C59 1.3900 . ?
C61 C62 1.3900 . ?
C62 C63 1.3900 . ?
C63 C58 1.3900 . ?
C58 C59 1.3900 . ?
C58 B1 1.694(6) . ?
C43 C44 1.338(6) . ?
C43 C42 1.399(6) . ?
C41 C42 1.376(5) . ?
C41 C46 1.384(5) . ?
C41 B1 1.634(6) . ?
C53 C54 1.382(7) . ?
C53 C52 1.387(6) . ?
C46 C45 1.391(6) . ?
C47 C48 1.386(7) . ?
C47 C51 1.409(7) . ?
C47 B1 1.615(7) . ?
C57 C56 1.376(7) . ?
C57 C52 1.392(6) . ?
C45 C44 1.358(6) . ?
C48 C49 1.399(8) . ?
C56 C55 1.351(8) . ?
C52 B1 1.625(6) . ?
C54 C55 1.349(8) . ?
C49 C50 1.349(12) . ?
C50 C205 1.337(16) . ?
C205 C51 1.425(12) . ?
Ag1 Ga4 2.5114(5) . ?
Ag1 Ga1 2.5153(5) . ?
Ag1 Ga3 2.5232(6) . ?
Ag1 Ga2 2.5279(5) . ?
Ga2 C15 2.273(4) . ?
Ga2 C14 2.276(4) . ?
Ga2 C11 2.294(4) . ?
Ga2 C13 2.308(4) . ?
Ga2 C12 2.317(4) . ?
Ga3 C22 2.254(5) . ?
Ga3 C23 2.283(4) . ?
Ga3 C24 2.284(4) . ?
Ga3 C25 2.299(5) . ?
Ga3 C21 2.301(5) . ?
Ga4 C32 2.261(5) . ?
Ga4 C31 2.263(5) . ?
Ga4 C35 2.264(4) . ?
Ga4 C34 2.287(5) . ?
Ga4 C33 2.311(5) . ?
Ga1 C2 2.248(4) . ?
Ga1 C3 2.257(4) . ?
Ga1 C4 2.294(5) . ?
Ga1 C1 2.324(5) . ?
Ga1 C5 2.329(4) . ?
C2 C3 1.398(5) . ?
C2 C1 1.425(6) . ?
C2 C7 1.514(5) . ?
C8 C3 1.516(6) . ?
C6 C1 1.507(6) . ?
C18 C13 1.498(6) . ?
C11 C12 1.386(6) . ?
C11 C15 1.423(6) . ?
C11 C16 1.522(6) . ?
C15 C14 1.415(6) . ?
C15 C20 1.501(6) . ?
C19 C14 1.515(6) . ?
C10 C5 1.525(6) . ?
C9 C4 1.516(6) . ?
C38 C33 1.492(6) . ?
C26 C21 1.515(7) . ?
C39 C34 1.531(7) . ?
C33 C34 1.358(6) . ?
C33 C32 1.401(6) . ?
C31 C35 1.390(7) . ?
C31 C32 1.445(7) . ?
C31 C36 1.509(7) . ?
C24 C25 1.368(6) . ?
C24 C23 1.408(6) . ?
C24 C29 1.522(6) . ?
C28 C23 1.515(6) . ?
C37 C32 1.519(7) . ?
C40 C35 1.551(6) . ?
C23 C22 1.427(6) . ?
C14 C13 1.399(6) . ?
C12 C13 1.417(6) . ?
C12 C17 1.515(5) . ?
C21 C25 1.374(6) . ?
C21 C22 1.387(6) . ?
C4 C3 1.400(6) . ?
C4 C5 1.429(7) . ?
C5 C1 1.407(6) . ?
C27 C22 1.519(6) . ?
C25 C30 1.540(6) . ?
C34 C35 1.401(6) . ?
